data_4508534
loop_
_publ_author_name
'Rodr\'iguez-Molina, Braulio'
'Ochoa, Ma. Eugenia'
'Romero, Margarita'
'Khan, Saeed I.'
'Farf\'an, Norberto'
'Santillan, Rosa'
'Garcia-Garibay, Miguel A.'

_publ_section_title
;
 Conformational Polymorphism and Isomorphism of Molecular Rotors with
 Fluoroaromatic Rotators and Mestranol Stators
;
_journal_issue 11
_journal_name_full 'Crystal Growth &amp; Design'
_journal_page_first 5107
_journal_paper_doi 10.1021/cg4012873
_journal_volume 13
_journal_year 2013
_chemical_absolute_configuration unk
_chemical_formula_moiety 'C48 H52 F2 O4'
_chemical_formula_sum 'C48 H52 F2 O4'
_chemical_formula_weight 730.90
_chemical_name_common 'compound 3'
_chemical_name_systematic
; 
 3,6-bis[3-methoxy-estra-1,3,5-(10)-trien-17a-ethynyl]-1,2-difluorobenzene
;
_space_group_IT_number 19
_symmetry_cell_setting orthorhombic
_symmetry_space_group_name_Hall 'P 2ac 2ab'
_symmetry_space_group_name_H-M 'P 21 21 21'
_atom_sites_solution_hydrogens geom
_atom_sites_solution_primary direct
_atom_sites_solution_secondary difmap
_audit_creation_method SHELXL-97
_cell_angle_alpha 90.00
_cell_angle_beta 90.00
_cell_angle_gamma 90.00
_cell_formula_units_Z 4
_cell_length_a 7.0371(11)
_cell_length_b 17.640(3)
_cell_length_c 31.045(5)
_cell_measurement_reflns_used 9858
_cell_measurement_temperature 100(2)
_cell_measurement_theta_max 28.41
_cell_measurement_theta_min 3.76
_cell_volume 3853.8(11)
_computing_cell_refinement 'Bruker SAINT'
_computing_data_collection 'Bruker APEX2'
_computing_data_reduction 'Bruker SAINT'
_computing_molecular_graphics 'Bruker SHELXTL'
_computing_publication_material 'Bruker SHELXTL'
_computing_structure_refinement 'SHELXL-97 (Sheldrick, 2008)'
_computing_structure_solution 'SHELXS-97 (Sheldrick, 2008)'
_diffrn_ambient_temperature 100(2)
_diffrn_measured_fraction_theta_full 0.995
_diffrn_measured_fraction_theta_max 0.995
_diffrn_measurement_device_type 'Bruker APEX-II CCD'
_diffrn_measurement_method '\f and \w scans'
_diffrn_radiation_monochromator graphite
_diffrn_radiation_source 'fine-focus sealed tube'
_diffrn_radiation_type MoK\a
_diffrn_radiation_wavelength 0.71073
_diffrn_reflns_av_R_equivalents 0.0533
_diffrn_reflns_av_sigmaI/netI 0.0290
_diffrn_reflns_limit_h_max 9
_diffrn_reflns_limit_h_min -9
_diffrn_reflns_limit_k_max 23
_diffrn_reflns_limit_k_min -23
_diffrn_reflns_limit_l_max 41
_diffrn_reflns_limit_l_min -41
_diffrn_reflns_number 49263
_diffrn_reflns_theta_full 28.44
_diffrn_reflns_theta_max 28.44
_diffrn_reflns_theta_min 3.69
_exptl_absorpt_coefficient_mu 0.085
_exptl_absorpt_correction_T_max 0.9949
_exptl_absorpt_correction_T_min 0.9013
_exptl_absorpt_correction_type multi-scan
_exptl_absorpt_process_details 'Sadabs (Bruker)'
_exptl_crystal_colour colorless
_exptl_crystal_density_diffrn 1.260
_exptl_crystal_density_method 'not measured'
_exptl_crystal_description needle
_exptl_crystal_F_000 1560
_exptl_crystal_size_max 0.60
_exptl_crystal_size_mid 0.06
_exptl_crystal_size_min 0.06
_refine_diff_density_max 0.271
_refine_diff_density_min -0.168
_refine_diff_density_rms 0.039
_refine_ls_abs_structure_details 'Flack H D (1983), Acta Cryst. A39, 876-881'
_refine_ls_extinction_method none
_refine_ls_goodness_of_fit_ref 1.024
_refine_ls_hydrogen_treatment constr
_refine_ls_matrix_type full
_refine_ls_number_parameters 493
_refine_ls_number_reflns 5449
_refine_ls_number_restraints 0
_refine_ls_restrained_S_all 1.024
_refine_ls_R_factor_all 0.0516
_refine_ls_R_factor_gt 0.0395
_refine_ls_shift/su_max 0.001
_refine_ls_shift/su_mean 0.000
_refine_ls_structure_factor_coef Fsqd
_refine_ls_weighting_details 'calc w=1/[\s^2^(Fo^2^)+(0.0542P)^2^+0.5954P] where P=(Fo^2^+2Fc^2^)/3'
_refine_ls_weighting_scheme calc
_refine_ls_wR_factor_gt 0.0916
_refine_ls_wR_factor_ref 0.0978
_reflns_number_gt 4628
_reflns_number_total 5449
_reflns_threshold_expression >2sigma(I)
_cod_data_source_file cg4012873_si_004.cif
_cod_data_source_block gg1311s
_cod_depositor_comments
;
The following automatic conversions were performed:

'_symmetry_cell_setting' value 'Orthorhombic' changed to
'orthorhombic' according to
/home/saulius/struct/CIF-dictionaries/cif_core.dic dictionary named
'cif_core.dic' version 2.4.2 from 2011-04-26.

Automatic conversion script
Id: cif_fix_values 1891 2012-01-12 08:04:46Z andrius 
;
_cod_original_sg_symbol_H-M P2(1)2(1)2(1)
_cod_database_code 4508534

loop_
_symmetry_equiv_pos_as_xyz
'x, y, z'
'-x+1/2, -y, z+1/2'
'-x, y+1/2, -z+1/2'
'x+1/2, -y+1/2, -z'

loop_
_atom_site_label
_atom_site_type_symbol
_atom_site_fract_x
_atom_site_fract_y
_atom_site_fract_z
_atom_site_U_iso_or_equiv
_atom_site_adp_type
_atom_site_occupancy
_atom_site_symmetry_multiplicity
_atom_site_calc_flag
_atom_site_refinement_flags
O1 O 0.5059(2) 0.48642(9) 0.95463(5) 0.0323(4) Uani 1 1 d .
H1 H 0.4404 0.5248 0.9607 0.048 Uiso 1 1 calc R
O2 O 0.8761(2) 0.41729(9) 0.61486(5) 0.0333(4) Uani 1 1 d .
O3 O 0.9919(2) 1.13730(8) 0.98869(5) 0.0265(3) Uani 1 1 d .
H3 H 0.9974 1.1043 1.0082 0.040 Uiso 1 1 calc R
O4 O 0.6270(3) 1.24435(10) 0.65288(5) 0.0383(4) Uani 1 1 d .
F1 F 0.7301(2) 0.87655(7) 1.02966(4) 0.0387(3) Uani 1 1 d .
F2 F 0.7075(3) 0.72617(7) 1.01888(4) 0.0453(4) Uani 1 1 d .
C1 C 0.7818(3) 1.04344(11) 0.96165(6) 0.0220(4) Uani 1 1 d .
C2 C 0.7561(3) 0.97679(11) 0.95991(6) 0.0233(4) Uani 1 1 d .
C3 C 0.7375(3) 0.89659(11) 0.95452(6) 0.0214(4) Uani 1 1 d .
C4 C 0.7278(3) 0.84799(11) 0.98937(6) 0.0251(4) Uani 1 1 d .
C5 C 0.7162(3) 0.77072(12) 0.98395(7) 0.0274(5) Uani 1 1 d .
C6 C 0.7132(3) 0.73848(11) 0.94348(7) 0.0235(4) Uani 1 1 d .
C7 C 0.7207(3) 0.78700(12) 0.90789(6) 0.0260(4) Uani 1 1 d .
H7 H 0.7169 0.7664 0.8796 0.031 Uiso 1 1 calc R
C8 C 0.7333(3) 0.86417(12) 0.91341(7) 0.0258(4) Uani 1 1 d .
H8 H 0.7393 0.8961 0.8888 0.031 Uiso 1 1 calc R
C9 C 0.7018(3) 0.65808(12) 0.93813(7) 0.0272(4) Uani 1 1 d .
C10 C 0.6901(3) 0.59116(12) 0.93283(6) 0.0252(4) Uani 1 1 d .
C11 C 0.6649(3) 0.50864(11) 0.92844(6) 0.0230(4) Uani 1 1 d .
C12 C 0.8455(3) 0.46553(12) 0.94364(7) 0.0253(4) Uani 1 1 d .
H12A H 0.9190 0.4970 0.9641 0.030 Uiso 1 1 calc R
H12B H 0.8098 0.4176 0.9581 0.030 Uiso 1 1 calc R
C13 C 0.9646(3) 0.44901(12) 0.90299(6) 0.0252(4) Uani 1 1 d .
H13A H 1.0929 0.4716 0.9054 0.030 Uiso 1 1 calc R
H13B H 0.9776 0.3937 0.8983 0.030 Uiso 1 1 calc R
C14 C 0.8521(3) 0.48597(11) 0.86605(6) 0.0204(4) Uani 1 1 d .
H14 H 0.8904 0.5405 0.8652 0.025 Uiso 1 1 calc R
C15 C 0.6431(3) 0.48381(11) 0.88083(6) 0.0202(4) Uani 1 1 d .
C16 C 0.5266(3) 0.53503(11) 0.85127(6) 0.0216(4) Uani 1 1 d .
H16A H 0.5690 0.5882 0.8549 0.026 Uiso 1 1 calc R
H16B H 0.3910 0.5322 0.8596 0.026 Uiso 1 1 calc R
C17 C 0.5480(3) 0.51175(12) 0.80380(6) 0.0232(4) Uani 1 1 d .
H17A H 0.4830 0.5496 0.7854 0.028 Uiso 1 1 calc R
H17B H 0.4849 0.4622 0.7993 0.028 Uiso 1 1 calc R
C18 C 0.7579(3) 0.50551(11) 0.78970(6) 0.0220(4) Uani 1 1 d .
H18 H 0.8127 0.5577 0.7917 0.026 Uiso 1 1 calc R
C19 C 0.8746(3) 0.45525(12) 0.82060(6) 0.0216(4) Uani 1 1 d .
H19 H 0.8205 0.4029 0.8198 0.026 Uiso 1 1 calc R
C20 C 1.0804(3) 0.45143(14) 0.80523(7) 0.0283(5) Uani 1 1 d .
H20A H 1.1319 0.5034 0.8021 0.034 Uiso 1 1 calc R
H20B H 1.1585 0.4242 0.8267 0.034 Uiso 1 1 calc R
C21 C 1.0898(3) 0.41029(16) 0.76204(7) 0.0363(6) Uani 1 1 d .
H21A H 1.2177 0.4176 0.7494 0.044 Uiso 1 1 calc R
H21B H 1.0717 0.3553 0.7669 0.044 Uiso 1 1 calc R
C22 C 0.9415(3) 0.43775(13) 0.73014(7) 0.0280(5) Uani 1 1 d .
C23 C 0.7820(3) 0.48001(11) 0.74296(6) 0.0229(4) Uani 1 1 d .
C24 C 0.6507(3) 0.49948(12) 0.71140(7) 0.0257(4) Uani 1 1 d .
H24 H 0.5415 0.5277 0.7195 0.031 Uiso 1 1 calc R
C25 C 0.6729(3) 0.47923(12) 0.66830(7) 0.0272(4) Uani 1 1 d .
H25 H 0.5796 0.4928 0.6476 0.033 Uiso 1 1 calc R
C26 C 0.8328(3) 0.43904(12) 0.65615(7) 0.0275(4) Uani 1 1 d .
C27 C 0.9643(3) 0.41795(13) 0.68725(7) 0.0306(5) Uani 1 1 d .
H27 H 1.0724 0.3892 0.6789 0.037 Uiso 1 1 calc R
C28 C 0.7497(4) 0.43953(15) 0.58130(7) 0.0375(5) Uani 1 1 d .
H28A H 0.7424 0.4950 0.5802 0.056 Uiso 1 1 calc R
H28B H 0.6230 0.4187 0.5870 0.056 Uiso 1 1 calc R
H28C H 0.7967 0.4202 0.5537 0.056 Uiso 1 1 calc R
C29 C 0.5597(3) 0.40301(11) 0.88099(7) 0.0247(4) Uani 1 1 d .
H29A H 0.5522 0.3840 0.8514 0.037 Uiso 1 1 calc R
H29B H 0.4321 0.4040 0.8936 0.037 Uiso 1 1 calc R
H29C H 0.6416 0.3696 0.8981 0.037 Uiso 1 1 calc R
C30 C 0.8245(3) 1.12572(11) 0.96353(6) 0.0208(4) Uani 1 1 d .
C31 C 0.6500(3) 1.17028(12) 0.98066(6) 0.0241(4) Uani 1 1 d .
H31A H 0.5737 1.1381 1.0002 0.029 Uiso 1 1 calc R
H31B H 0.6916 1.2159 0.9966 0.029 Uiso 1 1 calc R
C32 C 0.5312(3) 1.19320(12) 0.94058(6) 0.0234(4) Uani 1 1 d .
H32A H 0.4013 1.1718 0.9422 0.028 Uiso 1 1 calc R
H32B H 0.5222 1.2490 0.9381 0.028 Uiso 1 1 calc R
C33 C 0.6411(3) 1.15946(11) 0.90243(6) 0.0181(4) Uani 1 1 d .
H33 H 0.5999 1.1054 0.9001 0.022 Uiso 1 1 calc R
C34 C 0.8501(3) 1.15782(11) 0.91727(6) 0.0180(4) Uani 1 1 d .
C35 C 0.9667(3) 1.11007(11) 0.88607(6) 0.0201(4) Uani 1 1 d .
H35A H 0.9249 1.0566 0.8879 0.024 Uiso 1 1 calc R
H35B H 1.1023 1.1122 0.8944 0.024 Uiso 1 1 calc R
C36 C 0.9449(3) 1.13812(12) 0.83967(6) 0.0203(4) Uani 1 1 d .
H36A H 1.0115 1.1027 0.8201 0.024 Uiso 1 1 calc R
H36B H 1.0065 1.1883 0.8369 0.024 Uiso 1 1 calc R
C37 C 0.7369(3) 1.14476(11) 0.82560(6) 0.0185(4) Uani 1 1 d .
H37 H 0.6823 1.0925 0.8267 0.022 Uiso 1 1 calc R
C38 C 0.6200(3) 1.19346(11) 0.85742(6) 0.0187(4) Uani 1 1 d .
H38 H 0.6740 1.2459 0.8577 0.022 Uiso 1 1 calc R
C39 C 0.4143(3) 1.19780(12) 0.84248(6) 0.0228(4) Uani 1 1 d .
H39A H 0.3382 1.2258 0.8641 0.027 Uiso 1 1 calc R
H39B H 0.3616 1.1459 0.8401 0.027 Uiso 1 1 calc R
C40 C 0.3992(3) 1.23755(13) 0.79903(7) 0.0258(4) Uani 1 1 d .
H40A H 0.2729 1.2266 0.7865 0.031 Uiso 1 1 calc R
H40B H 0.4076 1.2930 0.8037 0.031 Uiso 1 1 calc R
C41 C 0.5509(3) 1.21419(12) 0.76710(6) 0.0229(4) Uani 1 1 d .
C42 C 0.7128(3) 1.17259(11) 0.77949(6) 0.0205(4) Uani 1 1 d .
C43 C 0.8471(3) 1.15606(12) 0.74808(6) 0.0253(4) Uani 1 1 d .
H43 H 0.9568 1.1279 0.7560 0.030 Uiso 1 1 calc R
C44 C 0.8267(3) 1.17934(13) 0.70536(7) 0.0282(5) Uani 1 1 d .
H44 H 0.9215 1.1676 0.6846 0.034 Uiso 1 1 calc R
C45 C 0.6664(3) 1.21974(13) 0.69374(7) 0.0285(5) Uani 1 1 d .
C46 C 0.5299(3) 1.23661(13) 0.72451(7) 0.0279(5) Uani 1 1 d .
H46 H 0.4197 1.2641 0.7163 0.033 Uiso 1 1 calc R
C47 C 0.7635(4) 1.22830(16) 0.62033(7) 0.0417(6) Uani 1 1 d .
H47A H 0.7817 1.1734 0.6182 0.062 Uiso 1 1 calc R
H47B H 0.8844 1.2525 0.6277 0.062 Uiso 1 1 calc R
H47C H 0.7182 1.2479 0.5926 0.062 Uiso 1 1 calc R
C48 C 0.9372(3) 1.23719(11) 0.92138(6) 0.0225(4) Uani 1 1 d .
H48A H 0.9493 1.2600 0.8927 0.034 Uiso 1 1 calc R
H48B H 1.0631 1.2334 0.9347 0.034 Uiso 1 1 calc R
H48C H 0.8549 1.2690 0.9393 0.034 Uiso 1 1 calc R

loop_
_atom_site_aniso_label
_atom_site_aniso_U_11
_atom_site_aniso_U_22
_atom_site_aniso_U_33
_atom_site_aniso_U_23
_atom_site_aniso_U_13
_atom_site_aniso_U_12
O1 0.0379(9) 0.0258(7) 0.0332(8) 0.0082(7) 0.0136(7) 0.0058(7)
O2 0.0344(8) 0.0410(9) 0.0246(8) -0.0064(7) 0.0009(7) 0.0046(7)
O3 0.0339(8) 0.0228(7) 0.0228(7) 0.0052(6) -0.0094(6) -0.0046(6)
O4 0.0399(9) 0.0544(11) 0.0207(7) 0.0089(7) -0.0009(7) 0.0038(9)
F1 0.0683(10) 0.0260(6) 0.0219(6) -0.0013(5) -0.0050(7) -0.0069(7)
F2 0.0857(12) 0.0228(6) 0.0275(7) 0.0063(5) -0.0091(8) -0.0088(7)
C1 0.0239(10) 0.0239(10) 0.0183(9) 0.0015(8) -0.0020(8) 0.0000(8)
C2 0.0237(9) 0.0246(10) 0.0215(9) 0.0012(8) -0.0012(8) -0.0020(8)
C3 0.0200(9) 0.0195(9) 0.0247(9) 0.0008(8) -0.0015(8) -0.0013(8)
C4 0.0306(10) 0.0240(10) 0.0206(9) -0.0033(8) -0.0034(9) -0.0024(9)
C5 0.0344(12) 0.0221(10) 0.0255(10) 0.0044(8) -0.0030(9) -0.0036(9)
C6 0.0232(9) 0.0185(9) 0.0286(10) -0.0027(8) -0.0021(8) -0.0003(8)
C7 0.0281(11) 0.0268(10) 0.0229(10) -0.0025(8) 0.0024(9) -0.0032(9)
C8 0.0301(11) 0.0241(10) 0.0233(10) 0.0024(8) -0.0002(9) -0.0039(9)
C9 0.0313(11) 0.0256(10) 0.0246(10) -0.0015(8) -0.0010(9) -0.0005(9)
C10 0.0296(11) 0.0247(10) 0.0214(10) 0.0000(8) -0.0013(8) 0.0010(9)
C11 0.0275(10) 0.0195(9) 0.0218(10) 0.0037(8) 0.0017(8) 0.0001(8)
C12 0.0296(10) 0.0227(10) 0.0236(10) 0.0050(8) -0.0039(8) 0.0038(8)
C13 0.0237(10) 0.0228(10) 0.0292(10) 0.0046(8) -0.0043(8) 0.0014(8)
C14 0.0203(9) 0.0187(9) 0.0223(9) 0.0023(8) 0.0000(8) -0.0013(8)
C15 0.0209(9) 0.0177(9) 0.0219(9) 0.0013(8) 0.0006(8) 0.0008(8)
C16 0.0213(9) 0.0200(9) 0.0236(9) 0.0017(8) 0.0013(8) 0.0024(8)
C17 0.0181(9) 0.0271(10) 0.0244(10) 0.0017(8) -0.0005(8) 0.0048(8)
C18 0.0180(9) 0.0238(9) 0.0242(9) 0.0019(8) 0.0000(8) 0.0012(8)
C19 0.0193(9) 0.0218(10) 0.0237(9) 0.0021(8) -0.0016(8) 0.0018(8)
C20 0.0186(9) 0.0397(12) 0.0265(10) 0.0046(10) -0.0009(8) 0.0067(9)
C21 0.0261(11) 0.0524(15) 0.0302(11) 0.0000(11) 0.0017(9) 0.0177(11)
C22 0.0230(10) 0.0326(11) 0.0283(11) 0.0033(9) 0.0006(9) 0.0050(9)
C23 0.0213(9) 0.0235(10) 0.0240(10) 0.0019(8) 0.0023(8) 0.0015(8)
C24 0.0215(10) 0.0261(10) 0.0295(11) 0.0009(9) 0.0002(8) 0.0036(8)
C25 0.0243(10) 0.0296(11) 0.0278(10) 0.0017(9) -0.0031(9) 0.0012(9)
C26 0.0291(11) 0.0283(11) 0.0252(10) -0.0024(9) 0.0010(9) -0.0020(9)
C27 0.0259(10) 0.0364(12) 0.0295(11) -0.0015(10) 0.0046(9) 0.0073(10)
C28 0.0328(12) 0.0497(14) 0.0302(11) -0.0092(11) -0.0034(10) -0.0037(12)
C29 0.0240(10) 0.0191(9) 0.0309(11) 0.0026(8) 0.0011(9) -0.0005(8)
C30 0.0252(9) 0.0195(9) 0.0175(9) 0.0015(8) -0.0030(7) -0.0009(8)
C31 0.0311(10) 0.0234(10) 0.0177(9) 0.0009(8) 0.0021(8) 0.0008(9)
C32 0.0260(9) 0.0235(10) 0.0207(9) -0.0019(8) 0.0028(8) 0.0023(8)
C33 0.0197(9) 0.0183(9) 0.0163(9) -0.0007(7) -0.0003(7) -0.0015(8)
C34 0.0209(9) 0.0183(9) 0.0149(8) 0.0002(7) -0.0026(7) -0.0011(8)
C35 0.0190(9) 0.0220(9) 0.0193(9) 0.0009(8) -0.0015(7) 0.0024(8)
C36 0.0178(9) 0.0252(10) 0.0179(9) -0.0017(8) 0.0004(7) 0.0017(8)
C37 0.0183(9) 0.0209(9) 0.0163(8) -0.0013(7) 0.0000(7) 0.0010(7)
C38 0.0185(9) 0.0197(9) 0.0180(9) -0.0002(7) -0.0004(7) 0.0010(8)
C39 0.0186(9) 0.0277(10) 0.0221(10) -0.0004(8) 0.0000(8) 0.0011(8)
C40 0.0204(9) 0.0321(11) 0.0251(10) 0.0000(9) -0.0033(8) 0.0050(9)
C41 0.0243(10) 0.0246(10) 0.0198(9) -0.0003(8) -0.0042(8) -0.0022(8)
C42 0.0232(9) 0.0199(9) 0.0184(9) -0.0023(7) -0.0025(8) -0.0020(8)
C43 0.0238(10) 0.0298(11) 0.0223(10) -0.0014(9) -0.0022(8) 0.0019(9)
C44 0.0278(10) 0.0371(12) 0.0197(10) -0.0008(9) 0.0028(8) 0.0001(9)
C45 0.0328(11) 0.0335(12) 0.0194(10) 0.0035(9) -0.0038(9) -0.0042(10)
C46 0.0254(10) 0.0331(11) 0.0251(10) 0.0030(9) -0.0052(9) 0.0009(9)
C47 0.0488(15) 0.0559(16) 0.0203(10) 0.0082(10) 0.0036(11) -0.0038(14)
C48 0.0272(10) 0.0199(9) 0.0204(9) 0.0012(8) -0.0050(8) -0.0028(8)

loop_
_atom_type_symbol
_atom_type_description
_atom_type_scat_dispersion_real
_atom_type_scat_dispersion_imag
_atom_type_scat_source
C C 0.0033 0.0000 'International Tables Vol C Tables 4.2.6.8 and 6.1.1.4'
H H 0.0000 0.0000 'International Tables Vol C Tables 4.2.6.8 and 6.1.1.4'
O O 0.0106 0.0000 'International Tables Vol C Tables 4.2.6.8 and 6.1.1.4'
F F 0.0171 0.0000 'International Tables Vol C Tables 4.2.6.8 and 6.1.1.4'

loop_
_geom_angle_atom_site_label_1
_geom_angle_atom_site_label_2
_geom_angle_atom_site_label_3
_geom_angle
C11 O1 H1 109.5
C26 O2 C28 117.87(18)
C30 O3 H3 109.5
C45 O4 C47 117.27(19)
C2 C1 C30 177.0(2)
C1 C2 C3 174.6(2)
C4 C3 C8 117.36(17)
C4 C3 C2 121.76(18)
C8 C3 C2 120.86(18)
F1 C4 C5 118.96(18)
F1 C4 C3 119.59(17)
C5 C4 C3 121.45(19)
F2 C5 C4 118.99(18)
F2 C5 C6 119.62(17)
C4 C5 C6 121.38(19)
C5 C6 C7 117.82(18)
C5 C6 C9 121.03(19)
C7 C6 C9 121.15(19)
C8 C7 C6 120.65(19)
C8 C7 H7 119.7
C6 C7 H7 119.7
C7 C8 C3 121.33(19)
C7 C8 H8 119.3
C3 C8 H8 119.3
C10 C9 C6 178.6(2)
C9 C10 C11 176.0(2)
O1 C11 C10 108.11(17)
O1 C11 C15 112.67(17)
C10 C11 C15 112.32(17)
O1 C11 C12 109.35(15)
C10 C11 C12 110.90(18)
C15 C11 C12 103.43(16)
C13 C12 C11 106.75(16)
C13 C12 H12A 110.4
C11 C12 H12A 110.4
C13 C12 H12B 110.4
C11 C12 H12B 110.4
H12A C12 H12B 108.6
C14 C13 C12 104.50(16)
C14 C13 H13A 110.9
C12 C13 H13A 110.9
C14 C13 H13B 110.9
C12 C13 H13B 110.9
H13A C13 H13B 108.9
C19 C14 C13 119.17(17)
C19 C14 C15 111.54(16)
C13 C14 C15 104.98(16)
C19 C14 H14 106.8
C13 C14 H14 106.8
C15 C14 H14 106.8
C16 C15 C14 108.59(16)
C16 C15 C29 110.17(16)
C14 C15 C29 112.79(17)
C16 C15 C11 117.34(17)
C14 C15 C11 100.52(16)
C29 C15 C11 107.22(16)
C15 C16 C17 111.44(16)
C15 C16 H16A 109.3
C17 C16 H16A 109.3
C15 C16 H16B 109.3
C17 C16 H16B 109.3
H16A C16 H16B 108.0
C16 C17 C18 112.61(17)
C16 C17 H17A 109.1
C18 C17 H17A 109.1
C16 C17 H17B 109.1
C18 C17 H17B 109.1
H17A C17 H17B 107.8
C23 C18 C17 113.34(16)
C23 C18 C19 111.21(16)
C17 C18 C19 111.96(16)
C23 C18 H18 106.6
C17 C18 H18 106.6
C19 C18 H18 106.6
C14 C19 C20 113.88(17)
C14 C19 C18 108.47(16)
C20 C19 C18 109.65(17)
C14 C19 H19 108.2
C20 C19 H19 108.2
C18 C19 H19 108.2
C21 C20 C19 109.68(18)
C21 C20 H20A 109.7
C19 C20 H20A 109.7
C21 C20 H20B 109.7
C19 C20 H20B 109.7
H20A C20 H20B 108.2
C22 C21 C20 113.06(18)
C22 C21 H21A 109.0
C20 C21 H21A 109.0
C22 C21 H21B 109.0
C20 C21 H21B 109.0
H21A C21 H21B 107.8
C27 C22 C23 119.9(2)
C27 C22 C21 117.84(19)
C23 C22 C21 122.24(19)
C24 C23 C22 117.53(18)
C24 C23 C18 121.52(18)
C22 C23 C18 120.92(18)
C23 C24 C25 122.6(2)
C23 C24 H24 118.7
C25 C24 H24 118.7
C26 C25 C24 119.0(2)
C26 C25 H25 120.5
C24 C25 H25 120.5
O2 C26 C25 125.4(2)
O2 C26 C27 115.26(19)
C25 C26 C27 119.4(2)
C22 C27 C26 121.6(2)
C22 C27 H27 119.2
C26 C27 H27 119.2
O2 C28 H28A 109.5
O2 C28 H28B 109.5
H28A C28 H28B 109.5
O2 C28 H28C 109.5
H28A C28 H28C 109.5
H28B C28 H28C 109.5
C15 C29 H29A 109.5
C15 C29 H29B 109.5
H29A C29 H29B 109.5
C15 C29 H29C 109.5
H29A C29 H29C 109.5
H29B C29 H29C 109.5
O3 C30 C1 109.18(16)
O3 C30 C31 113.13(15)
C1 C30 C31 110.40(17)
O3 C30 C34 110.97(16)
C1 C30 C34 110.10(15)
C31 C30 C34 102.93(15)
C32 C31 C30 106.46(15)
C32 C31 H31A 110.4
C30 C31 H31A 110.4
C32 C31 H31B 110.4
C30 C31 H31B 110.4
H31A C31 H31B 108.6
C33 C32 C31 104.25(16)
C33 C32 H32A 110.9
C31 C32 H32A 110.9
C33 C32 H32B 110.9
C31 C32 H32B 110.9
H32A C32 H32B 108.9
C38 C33 C32 120.32(16)
C38 C33 C34 111.92(16)
C32 C33 C34 104.91(15)
C38 C33 H33 106.3
C32 C33 H33 106.3
C34 C33 H33 106.3
C35 C34 C48 110.02(16)
C35 C34 C33 109.51(15)
C48 C34 C33 112.89(17)
C35 C34 C30 116.65(16)
C48 C34 C30 107.59(15)
C33 C34 C30 99.94(15)
C34 C35 C36 111.46(16)
C34 C35 H35A 109.3
C36 C35 H35A 109.3
C34 C35 H35B 109.3
C36 C35 H35B 109.3
H35A C35 H35B 108.0
C35 C36 C37 112.88(16)
C35 C36 H36A 109.0
C37 C36 H36A 109.0
C35 C36 H36B 109.0
C37 C36 H36B 109.0
H36A C36 H36B 107.8
C42 C37 C36 113.53(16)
C42 C37 C38 111.25(15)
C36 C37 C38 111.62(15)
C42 C37 H37 106.7
C36 C37 H37 106.7
C38 C37 H37 106.7
C39 C38 C33 112.99(16)
C39 C38 C37 109.83(16)
C33 C38 C37 108.35(15)
C39 C38 H38 108.5
C33 C38 H38 108.5
C37 C38 H38 108.5
C38 C39 C40 111.04(17)
C38 C39 H39A 109.4
C40 C39 H39A 109.4
C38 C39 H39B 109.4
C40 C39 H39B 109.4
H39A C39 H39B 108.0
C41 C40 C39 113.91(17)
C41 C40 H40A 108.8
C39 C40 H40A 108.8
C41 C40 H40B 108.8
C39 C40 H40B 108.8
H40A C40 H40B 107.7
C46 C41 C42 119.6(2)
C46 C41 C40 118.12(19)
C42 C41 C40 122.23(17)
C43 C42 C41 117.91(18)
C43 C42 C37 121.09(18)
C41 C42 C37 120.97(17)
C42 C43 C44 122.4(2)
C42 C43 H43 118.8
C44 C43 H43 118.8
C45 C44 C43 118.9(2)
C45 C44 H44 120.5
C43 C44 H44 120.5
O4 C45 C44 124.8(2)
O4 C45 C46 115.4(2)
C44 C45 C46 119.76(19)
C45 C46 C41 121.4(2)
C45 C46 H46 119.3
C41 C46 H46 119.3
O4 C47 H47A 109.5
O4 C47 H47B 109.5
H47A C47 H47B 109.5
O4 C47 H47C 109.5
H47A C47 H47C 109.5
H47B C47 H47C 109.5
C34 C48 H48A 109.5
C34 C48 H48B 109.5
H48A C48 H48B 109.5
C34 C48 H48C 109.5
H48A C48 H48C 109.5
H48B C48 H48C 109.5

loop_
_geom_bond_atom_site_label_1
_geom_bond_atom_site_label_2
_geom_bond_distance
O1 C11 1.438(3)
O1 H1 0.8400
O2 C26 1.372(2)
O2 C28 1.425(3)
O3 C30 1.428(2)
O3 H3 0.8400
O4 C45 1.369(3)
O4 C47 1.422(3)
F1 C4 1.349(2)
F2 C5 1.341(2)
C1 C2 1.191(3)
C1 C30 1.483(3)
C2 C3 1.431(3)
C3 C4 1.382(3)
C3 C8 1.399(3)
C4 C5 1.376(3)
C5 C6 1.379(3)
C6 C7 1.399(3)
C6 C9 1.430(3)
C7 C8 1.375(3)
C7 H7 0.9500
C8 H8 0.9500
C9 C10 1.195(3)
C10 C11 1.473(3)
C11 C15 1.549(3)
C11 C12 1.555(3)
C12 C13 1.543(3)
C12 H12A 0.9900
C12 H12B 0.9900
C13 C14 1.538(3)
C13 H13A 0.9900
C13 H13B 0.9900
C14 C19 1.520(3)
C14 C15 1.541(3)
C14 H14 1.0000
C15 C16 1.527(3)
C15 C29 1.541(3)
C16 C17 1.537(3)
C16 H16A 0.9900
C16 H16B 0.9900
C17 C18 1.544(3)
C17 H17A 0.9900
C17 H17B 0.9900
C18 C23 1.529(3)
C18 C19 1.543(3)
C18 H18 1.0000
C19 C20 1.526(3)
C19 H19 1.0000
C20 C21 1.526(3)
C20 H20A 0.9900
C20 H20B 0.9900
C21 C22 1.518(3)
C21 H21A 0.9900
C21 H21B 0.9900
C22 C27 1.386(3)
C22 C23 1.405(3)
C23 C24 1.390(3)
C24 C25 1.394(3)
C24 H24 0.9500
C25 C26 1.382(3)
C25 H25 0.9500
C26 C27 1.388(3)
C27 H27 0.9500
C28 H28A 0.9800
C28 H28B 0.9800
C28 H28C 0.9800
C29 H29A 0.9800
C29 H29B 0.9800
C29 H29C 0.9800
C30 C31 1.552(3)
C30 C34 1.554(3)
C31 C32 1.553(3)
C31 H31A 0.9900
C31 H31B 0.9900
C32 C33 1.535(3)
C32 H32A 0.9900
C32 H32B 0.9900
C33 C38 1.528(3)
C33 C34 1.542(3)
C33 H33 1.0000
C34 C35 1.524(3)
C34 C48 1.534(3)
C35 C36 1.531(3)
C35 H35A 0.9900
C35 H35B 0.9900
C36 C37 1.532(3)
C36 H36A 0.9900
C36 H36B 0.9900
C37 C42 1.523(3)
C37 C38 1.546(3)
C37 H37 1.0000
C38 C39 1.523(3)
C38 H38 1.0000
C39 C40 1.524(3)
C39 H39A 0.9900
C39 H39B 0.9900
C40 C41 1.514(3)
C40 H40A 0.9900
C40 H40B 0.9900
C41 C46 1.388(3)
C41 C42 1.409(3)
C42 C43 1.389(3)
C43 C44 1.396(3)
C43 H43 0.9500
C44 C45 1.382(3)
C44 H44 0.9500
C45 C46 1.387(3)
C46 H46 0.9500
C47 H47A 0.9800
C47 H47B 0.9800
C47 H47C 0.9800
C48 H48A 0.9800
C48 H48B 0.9800
C48 H48C 0.9800
